data_2014403
loop_
_publ_author_name
'Kavitha, Savaridasson Jose'
'Panchanatheswaran, Krishnaswamy '
'Low, John N.'
'Glidewell, Christopher'

_publ_section_title
;
 Racemic
 <i>cis</i>-methoxobis(2-methyl-3-oxo-4<i>H</i>-pyran-4-olato)oxovanadium(V)
 redetermined at 120K: hydrogen-bonded ribbons containing
 <i>R</i>~2~^2^(7), <i>R</i>~2~^2^(14) and <i>R</i>~4~^4^(18) rings
;
_journal_coeditor_code SK1897
_journal_issue 3
_journal_name_full 'Acta Crystallographica Section C'
_journal_page_first m116
_journal_page_last m118
_journal_paper_doi 10.1107/S0108270106003404
_journal_volume 62
_journal_year 2006
_chemical_formula_iupac '[V (C H3 O) (C6 H5 O3)2 O]'
_chemical_formula_moiety 'C13 H13 O8 V'
_chemical_formula_sum 'C13 H13 O8 V'
_chemical_formula_weight 348.17
_chemical_name_systematic
;
Racemic cis-methoxobis(2-methyl-3-oxo-4H-pyran-4-olato)oxovanadium(V)
;
_space_group_IT_number 15
_symmetry_cell_setting monoclinic
_symmetry_space_group_name_Hall '-C 2yc'
_symmetry_space_group_name_H-M 'C 1 2/c 1'
_atom_sites_solution_hydrogens geom
_atom_sites_solution_primary direct
_atom_sites_solution_secondary difmap
_cell_angle_alpha 90.00
_cell_angle_beta 93.937(4)
_cell_angle_gamma 90.00
_cell_formula_units_Z 8
_cell_length_a 28.007(2)
_cell_length_b 7.6637(6)
_cell_length_c 13.3083(10)
_cell_measurement_reflns_used 3249
_cell_measurement_temperature 120(2)
_cell_measurement_theta_max 27.54
_cell_measurement_theta_min 3.13
_cell_volume 2849.7(4)
_computing_cell_refinement 'DENZO (Otwinowski & Minor, 1997) and COLLECT'
_computing_data_collection 'COLLECT (Hooft, 1999)'
_computing_data_reduction 'DENZO and COLLECT'
_computing_molecular_graphics 'PLATON (Spek, 2003)'
_computing_publication_material 'SHELXL97 and PRPKAPPA (Ferguson, 1999)'
_computing_structure_refinement 'OSCAIL  and SHELXL97 (Sheldrick, 1997)'
_computing_structure_solution 'OSCAIL (McArdle, 2003) and SHELXS97 (Sheldrick, 1997)'
_diffrn_ambient_temperature 120(2)
_diffrn_detector_area_resol_mean 9.091
_diffrn_measured_fraction_theta_full 0.990
_diffrn_measured_fraction_theta_max 0.990
_diffrn_measurement_device_type 'Nonius KappaCCD'
_diffrn_measurement_method '\f and \w'
_diffrn_radiation_monochromator graphite
_diffrn_radiation_source 'Bruker-Nonius FR591 rotating anode'
_diffrn_radiation_type 'Mo K\a'
_diffrn_radiation_wavelength 0.71073
_diffrn_reflns_av_R_equivalents 0.0915
_diffrn_reflns_av_sigmaI/netI 0.1154
_diffrn_reflns_limit_h_max 29
_diffrn_reflns_limit_h_min -36
_diffrn_reflns_limit_k_max 8
_diffrn_reflns_limit_k_min -9
_diffrn_reflns_limit_l_max 17
_diffrn_reflns_limit_l_min -17
_diffrn_reflns_number 10000
_diffrn_reflns_theta_full 27.54
_diffrn_reflns_theta_max 27.54
_diffrn_reflns_theta_min 3.13
_diffrn_standards_decay_% 0
_exptl_absorpt_coefficient_mu 0.735
_exptl_absorpt_correction_T_max 0.993
_exptl_absorpt_correction_T_min 0.954
_exptl_absorpt_correction_type multi-scan
_exptl_absorpt_process_details '(SADABS; Sheldrick, 2003)'
_exptl_crystal_colour red
_exptl_crystal_density_diffrn 1.623
_exptl_crystal_density_method 'not measured'
_exptl_crystal_description plate
_exptl_crystal_F_000 1424
_exptl_crystal_size_max 0.10
_exptl_crystal_size_mid 0.03
_exptl_crystal_size_min 0.01
_refine_diff_density_max 0.407
_refine_diff_density_min -0.489
_refine_ls_extinction_method none
_refine_ls_goodness_of_fit_ref 1.026
_refine_ls_hydrogen_treatment constr
_refine_ls_matrix_type full
_refine_ls_number_parameters 202
_refine_ls_number_reflns 3249
_refine_ls_number_restraints 0
_refine_ls_restrained_S_all 1.026
_refine_ls_R_factor_all 0.1311
_refine_ls_R_factor_gt 0.0690
_refine_ls_shift/su_max 0.001
_refine_ls_shift/su_mean 0.000
_refine_ls_structure_factor_coef Fsqd
_refine_ls_weighting_details 'w=1/[\s^2^(Fo^2^)+(0.0522P)^2^+6.4183P] where P=(Fo^2^+2Fc^2^)/3'
_refine_ls_weighting_scheme calc
_refine_ls_wR_factor_gt 0.1344
_refine_ls_wR_factor_ref 0.1578
_reflns_number_gt 1976
_reflns_number_total 3249
_reflns_threshold_expression I>2\s(I)
_cod_data_source_file sk1897.cif
_cod_data_source_block I
_cod_original_sg_symbol_H-M 'C 2/c'
_cod_database_code 2014403
_cod_database_fobs_code 2014403

loop_
_symmetry_equiv_pos_as_xyz
'x, y, z'
'-x, y, -z+1/2'
'-x, -y, -z'
'x, -y, z+1/2'
'x+1/2, y+1/2, z'
'-x+1/2, y+1/2, -z+1/2'
'-x+1/2, -y+1/2, -z'
'x+1/2, -y+1/2, z+1/2'

loop_
_atom_site_type_symbol
_atom_site_label
_atom_site_fract_x
_atom_site_fract_y
_atom_site_fract_z
_atom_site_U_iso_or_equiv
_atom_site_adp_type
_atom_site_calc_flag
_atom_site_refinement_flags
_atom_site_occupancy
_atom_site_disorder_assembly
_atom_site_disorder_group
V V1 0.37224(3) 0.17205(10) 0.36110(5) 0.0282(2) Uani d . 1 . .
O O11 0.54468(12) 0.4003(6) 0.3918(2) 0.0473(10) Uani d . 1 . .
C C12 0.51825(16) 0.2490(7) 0.3870(3) 0.0411(12) Uani d . 1 . .
C C121 0.54684(18) 0.0873(8) 0.3974(4) 0.0523(15) Uani d . 1 . .
C C13 0.46975(16) 0.2619(7) 0.3751(3) 0.0351(11) Uani d . 1 . .
O O13 0.44055(10) 0.1220(4) 0.3727(2) 0.0336(8) Uani d . 1 . .
C C14 0.44647(16) 0.4263(6) 0.3609(3) 0.0330(11) Uani d . 1 . .
O O14 0.40143(10) 0.4243(4) 0.3447(2) 0.0298(7) Uani d . 1 . .
C C15 0.47552(17) 0.5791(7) 0.3678(3) 0.0412(13) Uani d . 1 . .
C C16 0.52349(19) 0.5554(8) 0.3828(3) 0.0474(14) Uani d . 1 . .
O O21 0.26444(10) 0.5505(4) 0.5724(2) 0.0313(7) Uani d . 1 . .
C C22 0.26864(15) 0.4695(5) 0.4816(3) 0.0266(10) Uani d . 1 . .
C C221 0.22651(15) 0.4982(6) 0.4090(3) 0.0313(10) Uani d . 1 . .
C C23 0.30830(14) 0.3761(5) 0.4646(3) 0.0224(9) Uani d . 1 . .
O O23 0.31374(9) 0.2955(4) 0.3766(2) 0.0261(7) Uani d . 1 . .
C C24 0.34654(15) 0.3577(5) 0.5412(3) 0.0251(9) Uani d . 1 . .
O O24 0.38196(10) 0.2650(4) 0.5213(2) 0.0278(7) Uani d . 1 . .
C C25 0.34060(16) 0.4485(5) 0.6335(3) 0.0273(10) Uani d . 1 . .
C C26 0.30033(17) 0.5371(6) 0.6438(3) 0.0316(10) Uani d . 1 . .
O O31 0.35924(10) -0.0332(4) 0.4134(2) 0.0325(7) Uani d . 1 . .
C C31 0.3448(2) -0.1890(7) 0.3612(5) 0.0543(15) Uani d . 1 . .
O O41 0.35987(10) 0.1349(4) 0.2444(2) 0.0343(8) Uani d . 1 . .
H H12A 0.5582 0.0713 0.4681 0.078 Uiso calc R 1 . .
H H12B 0.5743 0.0958 0.3558 0.078 Uiso calc R 1 . .
H H12C 0.5269 -0.0125 0.3751 0.078 Uiso calc R 1 . .
H H15 0.4619 0.6925 0.3622 0.049 Uiso calc R 1 . .
H H16 0.5433 0.6563 0.3873 0.057 Uiso calc R 1 . .
H H22A 0.2314 0.6045 0.3700 0.047 Uiso calc R 1 . .
H H22B 0.1976 0.5108 0.4460 0.047 Uiso calc R 1 . .
H H22C 0.2228 0.3982 0.3632 0.047 Uiso calc R 1 . .
H H25 0.3650 0.4457 0.6866 0.033 Uiso calc R 1 . .
H H26 0.2968 0.5946 0.7061 0.038 Uiso calc R 1 . .
H H31A 0.3128 -0.2229 0.3798 0.081 Uiso calc R 1 . .
H H31B 0.3676 -0.2826 0.3796 0.081 Uiso calc R 1 . .
H H31C 0.3441 -0.1685 0.2885 0.081 Uiso calc R 1 . .

loop_
_atom_site_aniso_label
_atom_site_aniso_U_11
_atom_site_aniso_U_22
_atom_site_aniso_U_33
_atom_site_aniso_U_12
_atom_site_aniso_U_13
_atom_site_aniso_U_23
V1 0.0238(4) 0.0334(4) 0.0273(4) 0.0011(3) 0.0008(3) -0.0054(3)
O11 0.0266(18) 0.087(3) 0.0279(18) -0.0104(19) -0.0018(14) 0.0070(19)
C12 0.026(2) 0.074(4) 0.024(2) -0.006(3) 0.0023(19) 0.007(2)
C121 0.029(3) 0.088(4) 0.041(3) 0.012(3) 0.009(2) 0.007(3)
C13 0.026(2) 0.060(3) 0.020(2) -0.005(2) 0.0007(18) -0.003(2)
O13 0.0240(16) 0.0435(19) 0.0331(17) 0.0014(14) 0.0002(13) -0.0016(15)
C14 0.031(3) 0.055(3) 0.013(2) -0.008(2) 0.0033(18) 0.001(2)
O14 0.0255(17) 0.0385(18) 0.0248(15) -0.0041(13) -0.0013(13) 0.0032(13)
C15 0.033(3) 0.068(4) 0.022(2) -0.015(2) -0.002(2) 0.008(2)
C16 0.042(3) 0.078(4) 0.022(2) -0.021(3) -0.002(2) 0.009(3)
O21 0.0327(17) 0.0312(17) 0.0307(17) 0.0017(14) 0.0072(14) -0.0062(14)
C22 0.031(2) 0.024(2) 0.026(2) -0.0057(19) 0.0059(19) -0.0040(18)
C221 0.028(2) 0.028(2) 0.038(3) -0.0026(19) 0.002(2) -0.003(2)
C23 0.025(2) 0.020(2) 0.021(2) -0.0020(17) 0.0005(17) -0.0002(17)
O23 0.0218(14) 0.0332(17) 0.0230(15) -0.0006(12) 0.0003(12) -0.0077(12)
C24 0.026(2) 0.026(2) 0.024(2) -0.0048(19) -0.0008(17) 0.0065(18)
O24 0.0251(15) 0.0311(16) 0.0267(15) -0.0009(13) -0.0018(12) 0.0003(13)
C25 0.034(2) 0.025(2) 0.022(2) -0.007(2) -0.0023(19) 0.0006(18)
C26 0.043(3) 0.029(2) 0.023(2) -0.001(2) 0.004(2) -0.0045(19)
O31 0.0288(16) 0.0281(17) 0.0411(18) -0.0006(13) 0.0054(14) -0.0040(14)
C31 0.049(3) 0.037(3) 0.078(4) -0.004(3) 0.011(3) -0.016(3)
O41 0.0267(16) 0.049(2) 0.0272(16) -0.0005(14) 0.0009(13) -0.0102(15)

loop_
_atom_type_symbol
_atom_type_description
_atom_type_scat_dispersion_real
_atom_type_scat_dispersion_imag
_atom_type_scat_source
C C 0.0033 0.0016 'International Tables Vol C Tables 4.2.6.8 and 6.1.1.4'
H H 0.0000 0.0000 'International Tables Vol C Tables 4.2.6.8 and 6.1.1.4'
O O 0.0106 0.0060 'International Tables Vol C Tables 4.2.6.8 and 6.1.1.4'
V V 0.3005 0.5294 'International Tables Vol C Tables 4.2.6.8 and 6.1.1.4'

loop_
_geom_angle_atom_site_label_1
_geom_angle_atom_site_label_2
_geom_angle_atom_site_label_3
_geom_angle
_geom_angle_publ_flag
O41 V1 O31 100.83(15) no
O41 V1 O23 93.61(13) no
O31 V1 O23 101.32(13) no
O41 V1 O13 100.87(14) no
O31 V1 O13 91.23(13) no
O23 V1 O13 158.74(12) no
O41 V1 O14 97.05(14) no
O31 V1 O14 160.85(13) no
O23 V1 O14 84.21(12) no
O13 V1 O14 78.67(12) y
O41 V1 O24 170.29(14) no
O31 V1 O24 85.59(12) no
O23 V1 O24 77.88(11) y
O13 V1 O24 86.15(11) no
O14 V1 O24 77.61(11) no
C16 O11 C12 121.0(4) no
C13 C12 O11 118.3(5) no
C13 C12 C121 127.1(5) no
O11 C12 C121 114.6(4) no
C12 C121 H12A 109.5 no
C12 C121 H12B 109.5 no
H12A C121 H12B 109.5 no
C12 C121 H12C 109.5 no
H12A C121 H12C 109.5 no
H12B C121 H12C 109.5 no
O13 C13 C12 123.0(5) no
O13 C13 C14 115.4(4) no
C12 C13 C14 121.6(5) no
C13 O13 V1 115.9(3) no
O14 C14 C13 117.0(4) no
O14 C14 C15 125.4(5) no
C13 C14 C15 117.6(4) no
C14 O14 V1 112.4(3) no
C16 C15 C14 117.0(5) no
C16 C15 H15 121.5 no
C14 C15 H15 121.5 no
O11 C16 C15 124.3(5) no
O11 C16 H16 117.8 no
C15 C16 H16 117.8 no
C26 O21 C22 119.1(3) no
C23 C22 O21 120.5(4) no
C23 C22 C221 126.3(4) no
O21 C22 C221 113.2(4) no
C22 C221 H22A 109.5 no
C22 C221 H22B 109.5 no
H22A C221 H22B 109.5 no
C22 C221 H22C 109.5 no
H22A C221 H22C 109.5 no
H22B C221 H22C 109.5 no
O23 C23 C22 122.2(3) no
O23 C23 C24 116.8(4) no
C22 C23 C24 121.0(4) no
C23 O23 V1 118.1(2) no
O24 C24 C25 126.3(4) no
O24 C24 C23 117.8(4) no
C25 C24 C23 115.9(4) no
C24 O24 V1 109.4(2) no
C26 C25 C24 119.1(4) no
C26 C25 H25 120.5 no
C24 C25 H25 120.5 no
C25 C26 O21 124.4(4) no
C25 C26 H26 117.8 no
O21 C26 H26 117.8 no
C31 O31 V1 127.7(3) no
O31 C31 H31A 109.5 no
O31 C31 H31B 109.5 no
H31A C31 H31B 109.5 no
O31 C31 H31C 109.5 no
H31A C31 H31C 109.5 no
H31B C31 H31C 109.5 no

loop_
_geom_bond_atom_site_label_1
_geom_bond_atom_site_label_2
_geom_bond_site_symmetry_2
_geom_bond_distance
_geom_bond_publ_flag
V1 O13 . 1.947(3) y
V1 O14 . 2.116(3) y
V1 O31 . 1.768(3) y
C13 O13 . 1.347(5) y
C14 O14 . 1.265(5) y
C12 C13 . 1.360(6) y
C13 C14 . 1.425(7) y
C14 C15 . 1.425(7) y
C15 C16 . 1.357(7) y
O11 C12 . 1.375(6) y
O11 C16 . 1.331(7) y
C12 C121 . 1.476(7) no
C121 H12A . 0.98 no
C121 H12B . 0.98 no
C121 H12C . 0.98 no
C15 H15 . 0.95 no
C16 H16 . 0.95 no
V1 O23 . 1.915(3) y
V1 O24 . 2.246(3) y
V1 O41 . 1.593(3) y
C23 O23 . 1.342(5) y
C24 O24 . 1.263(5) y
C22 C23 . 1.354(6) y
C23 C24 . 1.433(5) y
C24 C25 . 1.432(6) y
C25 C26 . 1.331(6) y
O21 C22 . 1.370(5) y
O21 C26 . 1.339(5) y
C22 C221 . 1.489(6) no
C221 H22A . 0.98 no
C221 H22B . 0.98 no
C221 H22C . 0.98 no
C25 H25 . 0.95 no
C26 H26 . 0.95 no
O31 C31 . 1.426(5) no
C31 H31A . 0.98 no
C31 H31B . 0.98 no
C31 H31C . 0.98 no

loop_
_geom_hbond_atom_site_label_D
_geom_hbond_atom_site_label_H
_geom_hbond_atom_site_label_A
_geom_hbond_site_symmetry_A
_geom_hbond_distance_DH
_geom_hbond_distance_HA
_geom_hbond_distance_DA
_geom_hbond_angle_DHA
_geom_hbond_publ_flag
C16 H16 O24 3_666 0.95 2.42 3.174(6) 136 y
C25 H25 O14 4_565 0.95 2.48 3.331(5) 149 y
C26 H26 O23 4_565 0.95 2.44 3.351(5) 161 y

loop_
_geom_torsion_atom_site_label_1
_geom_torsion_atom_site_label_2
_geom_torsion_atom_site_label_3
_geom_torsion_atom_site_label_4
_geom_torsion
C16 O11 C12 C13 -1.4(6)
C16 O11 C12 C121 179.5(4)
O11 C12 C13 O13 -177.9(4)
C121 C12 C13 O13 1.1(7)
O11 C12 C13 C14 4.2(6)
C121 C12 C13 C14 -176.8(4)
C12 C13 O13 V1 177.3(3)
C14 C13 O13 V1 -4.7(5)
O41 V1 O13 C13 101.4(3)
O31 V1 O13 C13 -157.4(3)
O23 V1 O13 C13 -30.7(5)
O14 V1 O13 C13 6.3(3)
O24 V1 O13 C13 -71.9(3)
O13 C13 C14 O14 -2.0(5)
C12 C13 C14 O14 176.1(4)
O13 C13 C14 C15 176.9(4)
C12 C13 C14 C15 -5.0(6)
C13 C14 O14 V1 7.0(4)
C15 C14 O14 V1 -171.8(3)
O41 V1 O14 C14 -107.0(3)
O31 V1 O14 C14 52.0(5)
O23 V1 O14 C14 160.0(3)
O13 V1 O14 C14 -7.3(3)
O24 V1 O14 C14 81.2(3)
O14 C14 C15 C16 -178.2(4)
C13 C14 C15 C16 2.9(6)
C12 O11 C16 C15 -0.6(7)
C14 C15 C16 O11 -0.3(7)
C26 O21 C22 C23 0.6(6)
C26 O21 C22 C221 -179.0(4)
O21 C22 C23 O23 -179.8(3)
C221 C22 C23 O23 -0.3(7)
O21 C22 C23 C24 0.7(6)
C221 C22 C23 C24 -179.8(4)
C22 C23 O23 V1 178.5(3)
C24 C23 O23 V1 -1.9(4)
O41 V1 O23 C23 -172.5(3)
O31 V1 O23 C23 85.6(3)
O13 V1 O23 C23 -39.4(5)
O14 V1 O23 C23 -75.8(3)
O24 V1 O23 C23 2.7(3)
O23 C23 C24 O24 -1.3(5)
C22 C23 C24 O24 178.2(4)
O23 C23 C24 C25 178.4(3)
C22 C23 C24 C25 -2.1(6)
C25 C24 O24 V1 -176.4(3)
C23 C24 O24 V1 3.3(4)
O31 V1 O24 C24 -105.9(3)
O23 V1 O24 C24 -3.3(3)
O13 V1 O24 C24 162.6(3)
O14 V1 O24 C24 83.4(3)
O24 C24 C25 C26 -178.0(4)
C23 C24 C25 C26 2.3(6)
C24 C25 C26 O21 -1.2(6)
C22 O21 C26 C25 -0.3(6)
O41 V1 O31 C31 3.7(4)
O23 V1 O31 C31 99.6(4)
O13 V1 O31 C31 -97.6(4)
O14 V1 O31 C31 -155.1(4)
O24 V1 O31 C31 176.3(4)
